data_7060301
loop_
_publ_author_name
'Nandi, Nishithendu Bikash'
'Purkayastha, Atanu'
'Roy, Shaktibrata'
'K\/lak, Julia'
'Ganguly, Rakesh'
'Alkorta, Ibon'
'Misra, Tarun Kumar'

_publ_section_title
;
 Tetranuclear copper(ii) cubane complexes derived from self-assembled
 1,3-dimethyl-5-(o-phenolate-azo)-6-aminouracil: structures, non-covalent
 interactions and magnetic property
;
_journal_issue 5
_journal_name_full 'New Journal of Chemistry'
_journal_page_first 2742
_journal_page_last 2753
_journal_paper_doi 10.1039/D0NJ05232A
_journal_volume 45
_journal_year 2021
_chemical_formula_sum 'C12 H13 N5 O3'
_chemical_formula_weight 275.27
_space_group_crystal_system monoclinic
_space_group_IT_number 14
_space_group_name_Hall '-P 2ybc'
_space_group_name_H-M_alt 'P 1 21/c 1'
_atom_sites_solution_hydrogens mixed
_audit_update_record
;
2020-12-22 deposited with the CCDC.	2021-01-11 downloaded from the CCDC.
;
_cell_angle_alpha 90
_cell_angle_beta 90.1504(12)
_cell_angle_gamma 90
_cell_formula_units_Z 8
_cell_length_a 5.8247(2)
_cell_length_b 27.5057(8)
_cell_length_c 14.9858(5)
_cell_measurement_reflns_used 7979
_cell_measurement_temperature 100.(2)
_cell_measurement_theta_max 27.8700
_cell_measurement_theta_min 2.6043
_cell_volume 2400.90(13)
_computing_cell_refinement 'SAINT V8.38A (Bruker AXS Inc., 2017)'
_computing_data_collection 'APEX3 (Bruker AXS Inc., 2017)'
_computing_data_reduction 'SAINT V8.38A (Bruker AXS Inc., 2017)'
_computing_molecular_graphics 'XP (Bruker AXS Inc., 2015)'
_computing_publication_material 'APEX3 (Bruker AXS Inc., 2017)'
_computing_structure_refinement 'SHELXL-2016/6 (Sheldrick, 2016)'
_computing_structure_solution 'XS, VERSION 2013/1'
_diffrn_ambient_temperature 100.(2)
_diffrn_detector_area_resol_mean 7.4074
_diffrn_measured_fraction_theta_full 0.996
_diffrn_measured_fraction_theta_max 0.996
_diffrn_measurement_device_type 'Photon II CPADs detector'
_diffrn_measurement_method 'phi and omega scans'
_diffrn_radiation_monochromator 'Multilayer Mirror'
_diffrn_radiation_type MoK\a
_diffrn_radiation_wavelength 0.71073
_diffrn_reflns_av_R_equivalents 0.0460
_diffrn_reflns_av_unetI/netI 0.0390
_diffrn_reflns_limit_h_max 7
_diffrn_reflns_limit_h_min -7
_diffrn_reflns_limit_k_max 36
_diffrn_reflns_limit_k_min -36
_diffrn_reflns_limit_l_max 19
_diffrn_reflns_limit_l_min -19
_diffrn_reflns_number 27162
_diffrn_reflns_theta_full 27.93
_diffrn_reflns_theta_max 27.93
_diffrn_reflns_theta_min 2.60
_diffrn_source 'Incoatec microfocus source'
_diffrn_source_type 'Bruker D8 Quest'
_exptl_absorpt_coefficient_mu 0.114
_exptl_absorpt_correction_T_max 0.99
_exptl_absorpt_correction_T_min 0.92
_exptl_absorpt_correction_type 'Numerical Mu Calculated'
_exptl_absorpt_process_details
;
SADABS-2016/2 - Bruker AXS area detector scaling and absorption correction
;
_exptl_crystal_colour red
_exptl_crystal_density_diffrn 1.523
_exptl_crystal_density_method 'not measured'
_exptl_crystal_description block
_exptl_crystal_F_000 1152
_exptl_crystal_size_max 0.197
_exptl_crystal_size_mid 0.181
_exptl_crystal_size_min 0.072
_refine_diff_density_max 0.591
_refine_diff_density_min -0.243
_refine_ls_extinction_method none
_refine_ls_goodness_of_fit_ref 1.038
_refine_ls_hydrogen_treatment mixed
_refine_ls_matrix_type full
_refine_ls_number_parameters 379
_refine_ls_number_reflns 5730
_refine_ls_number_restraints 0
_refine_ls_restrained_S_all 1.038
_refine_ls_R_factor_all 0.0638
_refine_ls_R_factor_gt 0.0477
_refine_ls_shift/su_max 0.000
_refine_ls_shift/su_mean 0.000
_refine_ls_structure_factor_coef Fsqd
_refine_ls_weighting_details 'w=1/[\s^2^(Fo^2^)+(0.0432P)^2^+1.8428P] where P=(Fo^2^+2Fc^2^)/3'
_refine_ls_weighting_scheme calc
_refine_ls_wR_factor_gt 0.1086
_refine_ls_wR_factor_ref 0.1186
_reflns_number_gt 4571
_reflns_number_total 5730
_reflns_threshold_expression 'I > 2\s(I)'
_cod_data_source_file d0nj05232a2.cif
_cod_data_source_block rg26m
_cod_depositor_comments
;
Adding full bibliography for 7060301--7060302.cif.

2024-09-02
Z value and formula fixed to values more according to usual
chemical conventions.                 miguel
;
_cod_original_formula_sum 'C24 H26 N10 O6'
_cod_original_formula_weight 550.55
_cod_original_formula_units_Z 4
_cod_database_code 7060301

loop_
_space_group_symop_operation_xyz
'x, y, z'
'-x, y+1/2, -z+1/2'
'-x, -y, -z'
'x, -y-1/2, z-1/2'

loop_
_atom_site_type_symbol
_atom_site_label
_atom_site_fract_x
_atom_site_fract_y
_atom_site_fract_z
_atom_site_U_iso_or_equiv
_atom_site_adp_type
_atom_site_calc_flag
_atom_site_refinement_flags_adp
_atom_site_refinement_flags_occupancy
_atom_site_refinement_flags_posn
_atom_site_occupancy
_atom_site_disorder_assembly
_atom_site_disorder_group
C C1 1.3429(3) 0.40604(6) 0.86265(11) 0.0176(3) Uani d . . . 1 . .
C C2 1.4221(3) 0.35995(6) 0.89108(12) 0.0183(3) Uani d . . . 1 . .
C C3 1.6187(3) 0.35690(7) 0.94379(12) 0.0231(4) Uani d . . . 1 . .
H H3 1.673497 0.326001 0.962512 0.028 Uiso calc U . R 1 . .
C C4 1.7347(3) 0.39857(7) 0.96908(12) 0.0243(4) Uani d . . . 1 . .
H H4A 1.869806 0.39608 1.00445 0.029 Uiso calc U . R 1 . .
C C5 1.6553(3) 0.44389(7) 0.94321(12) 0.0249(4) Uani d . . . 1 . .
H H5 1.733808 0.4724 0.962006 0.03 Uiso calc U . R 1 . .
C C6 1.4611(3) 0.44765(6) 0.88982(12) 0.0216(4) Uani d . . . 1 . .
H H6 1.408247 0.478786 0.871622 0.026 Uiso calc U . R 1 . .
C C7 0.8541(3) 0.37435(6) 0.73329(11) 0.0169(3) Uani d . . . 1 . .
C C8 0.7612(3) 0.32641(6) 0.71683(12) 0.0185(3) Uani d . . . 1 . .
C C9 0.4599(3) 0.27844(6) 0.64063(13) 0.0262(4) Uani d . . . 1 . .
H H9A 0.302206 0.276342 0.662974 0.039 Uiso calc U . R 1 . .
H H9B 0.551727 0.252047 0.666332 0.039 Uiso calc U . R 1 . .
H H9C 0.458992 0.275561 0.57545 0.039 Uiso calc U . R 1 . .
C C10 0.4509(3) 0.36562(6) 0.63158(11) 0.0177(3) Uani d . . . 1 . .
C C11 0.4239(3) 0.45394(6) 0.61963(13) 0.0215(4) Uani d . . . 1 . .
H H11A 0.390977 0.475233 0.670444 0.032 Uiso calc U . R 1 . .
H H11B 0.279393 0.443984 0.591378 0.032 Uiso calc U . R 1 . .
H H11C 0.518309 0.471458 0.576198 0.032 Uiso calc U . R 1 . .
C C12 0.7480(3) 0.41587(6) 0.69809(11) 0.0159(3) Uani d . . . 1 . .
C C13 0.8556(3) 0.36660(6) 0.21721(11) 0.0155(3) Uani d . . . 1 . .
C C14 0.9047(3) 0.41652(6) 0.20556(11) 0.0164(3) Uani d . . . 1 . .
C C15 1.0982(3) 0.43007(6) 0.15688(12) 0.0193(3) Uani d . . . 1 . .
H H15 1.134304 0.463543 0.150075 0.023 Uiso calc U . R 1 . .
C C16 1.2379(3) 0.39538(7) 0.11849(12) 0.0210(4) Uani d . . . 1 . .
H H16 1.369055 0.405174 0.085509 0.025 Uiso calc U . R 1 . .
C C17 1.1879(3) 0.34616(6) 0.12778(12) 0.0200(4) Uani d . . . 1 . .
H H17 1.282821 0.322424 0.100312 0.024 Uiso calc U . R 1 . .
C C18 0.9994(3) 0.33203(6) 0.17716(11) 0.0181(3) Uani d . . . 1 . .
H H18 0.966709 0.298409 0.184119 0.022 Uiso calc U . R 1 . .
C C19 0.3569(3) 0.36838(6) 0.35221(11) 0.0149(3) Uani d . . . 1 . .
C C20 0.2296(3) 0.40943(6) 0.38407(11) 0.0155(3) Uani d . . . 1 . .
C C21 -0.1169(3) 0.43963(6) 0.45947(12) 0.0207(4) Uani d . . . 1 . .
H H21A -0.279516 0.432379 0.449132 0.031 Uiso calc U . R 1 . .
H H21B -0.07535 0.469475 0.427645 0.031 Uiso calc U . R 1 . .
H H21C -0.089757 0.444052 0.523522 0.031 Uiso calc U . R 1 . .
C C22 -0.0500(3) 0.35322(6) 0.44938(11) 0.0171(3) Uani d . . . 1 . .
C C23 0.0040(3) 0.26541(6) 0.44170(13) 0.0241(4) Uani d . . . 1 . .
H H23A -0.029491 0.247474 0.386678 0.036 Uiso calc U . R 1 . .
H H23B -0.135403 0.267592 0.477925 0.036 Uiso calc U . R 1 . .
H H23C 0.123807 0.24836 0.475441 0.036 Uiso calc U . R 1 . .
C C24 0.2835(3) 0.32081(6) 0.37262(11) 0.0157(3) Uani d . . . 1 . .
N N1 1.1508(2) 0.41356(5) 0.80688(10) 0.0176(3) Uani d . . . 1 . .
N N2 1.0468(2) 0.37375(5) 0.78528(10) 0.0171(3) Uani d . . . 1 . .
N N3 0.5597(2) 0.32538(5) 0.66629(10) 0.0185(3) Uani d . . . 1 . .
N N4 0.5480(2) 0.41072(5) 0.65088(10) 0.0168(3) Uani d . . . 1 . .
N N5 0.8365(3) 0.45987(5) 0.70886(10) 0.0184(3) Uani d . . . 1 . .
H H1N 0.971(4) 0.4611(8) 0.7431(15) 0.028 Uiso d U . . 1 . .
H H2N 0.773(4) 0.4863(8) 0.6859(15) 0.028 Uiso d U . . 1 . .
N N6 0.6728(2) 0.34770(5) 0.26831(10) 0.0162(3) Uani d . . . 1 . .
N N7 0.5445(2) 0.38076(5) 0.30261(9) 0.0154(3) Uani d . . . 1 . .
N N8 0.0236(2) 0.39925(5) 0.42673(9) 0.0159(3) Uani d . . . 1 . .
N N9 0.0837(2) 0.31452(5) 0.41929(10) 0.0168(3) Uani d . . . 1 . .
N N10 0.4039(2) 0.28235(5) 0.34777(11) 0.0191(3) Uani d . . . 1 . .
H H3N 0.541(4) 0.2883(8) 0.3126(15) 0.029 Uiso d U . . 1 . .
H H4N 0.363(4) 0.2537(8) 0.3591(15) 0.029 Uiso d U . . 1 . .
O O1 1.3125(2) 0.31865(4) 0.86762(9) 0.0254(3) Uani d . . . 1 . .
H H1 1.199303 0.325463 0.835113 0.038 Uiso calc U . R 1 . .
O O2 0.8475(2) 0.28853(4) 0.74433(9) 0.0260(3) Uani d . . . 1 . .
O O3 0.2766(2) 0.36211(5) 0.58766(9) 0.0238(3) Uani d . . . 1 . .
O O4 0.7736(2) 0.45226(4) 0.24131(9) 0.0217(3) Uani d . . . 1 . .
H H4 0.663858 0.439824 0.269495 0.033 Uiso calc U . R 1 . .
O O5 0.2931(2) 0.45193(4) 0.37499(8) 0.0193(3) Uani d . . . 1 . .
O O6 -0.2238(2) 0.34669(5) 0.49201(9) 0.0222(3) Uani d . . . 1 . .

loop_
_atom_site_aniso_label
_atom_site_aniso_U_11
_atom_site_aniso_U_22
_atom_site_aniso_U_33
_atom_site_aniso_U_12
_atom_site_aniso_U_13
_atom_site_aniso_U_23
C1 0.0147(7) 0.0228(8) 0.0154(8) -0.0003(6) 0.0023(6) 0.0001(7)
C2 0.0178(8) 0.0212(8) 0.0160(8) 0.0008(6) 0.0032(6) -0.0021(7)
C3 0.0206(8) 0.0288(9) 0.0200(9) 0.0056(7) 0.0020(7) 0.0013(7)
C4 0.0156(8) 0.0415(11) 0.0157(9) -0.0005(7) 0.0003(7) -0.0005(8)
C5 0.0233(9) 0.0322(10) 0.0193(9) -0.0093(8) 0.0005(7) -0.0003(8)
C6 0.0228(9) 0.0220(9) 0.0201(9) -0.0035(7) 0.0022(7) 0.0013(7)
C7 0.0153(7) 0.0199(8) 0.0155(8) -0.0001(6) 0.0016(6) 0.0004(7)
C8 0.0193(8) 0.0210(8) 0.0153(8) -0.0008(7) 0.0006(6) -0.0001(7)
C9 0.0310(10) 0.0212(9) 0.0263(10) -0.0100(7) -0.0054(8) 0.0005(7)
C10 0.0159(7) 0.0240(8) 0.0131(8) -0.0021(6) 0.0026(6) 0.0009(7)
C11 0.0183(8) 0.0217(8) 0.0246(10) 0.0042(7) -0.0038(7) 0.0019(7)
C12 0.0148(7) 0.0203(8) 0.0128(8) 0.0004(6) 0.0022(6) -0.0002(6)
C13 0.0130(7) 0.0190(8) 0.0143(8) -0.0006(6) -0.0013(6) -0.0006(6)
C14 0.0172(8) 0.0188(8) 0.0133(8) 0.0008(6) -0.0012(6) -0.0011(6)
C15 0.0221(8) 0.0193(8) 0.0166(9) -0.0044(7) 0.0011(7) 0.0012(7)
C16 0.0155(8) 0.0302(9) 0.0174(9) -0.0014(7) 0.0025(6) 0.0018(7)
C17 0.0180(8) 0.0243(9) 0.0177(9) 0.0047(7) 0.0013(7) -0.0025(7)
C18 0.0186(8) 0.0182(8) 0.0176(9) 0.0016(6) -0.0005(7) -0.0019(7)
C19 0.0131(7) 0.0174(8) 0.0142(8) -0.0007(6) -0.0004(6) -0.0001(6)
C20 0.0132(7) 0.0199(8) 0.0133(8) 0.0007(6) -0.0031(6) 0.0000(6)
C21 0.0171(8) 0.0227(9) 0.0222(9) 0.0040(7) 0.0027(7) -0.0033(7)
C22 0.0148(7) 0.0229(8) 0.0136(8) -0.0004(6) -0.0017(6) -0.0009(7)
C23 0.0233(9) 0.0199(8) 0.0292(10) -0.0060(7) 0.0061(7) 0.0013(8)
C24 0.0142(7) 0.0193(8) 0.0136(8) -0.0004(6) -0.0019(6) -0.0006(6)
N1 0.0157(7) 0.0193(7) 0.0179(7) -0.0009(5) 0.0004(6) -0.0004(6)
N2 0.0154(6) 0.0206(7) 0.0152(7) 0.0002(5) 0.0006(5) -0.0008(6)
N3 0.0195(7) 0.0189(7) 0.0170(7) -0.0047(6) -0.0010(6) 0.0014(6)
N4 0.0150(6) 0.0192(7) 0.0161(7) 0.0022(5) -0.0005(5) 0.0011(6)
N5 0.0180(7) 0.0164(7) 0.0208(8) 0.0018(6) -0.0025(6) 0.0008(6)
N6 0.0133(6) 0.0175(7) 0.0177(7) -0.0005(5) 0.0001(5) -0.0007(6)
N7 0.0124(6) 0.0180(7) 0.0158(7) 0.0006(5) -0.0005(5) 0.0002(5)
N8 0.0131(6) 0.0191(7) 0.0155(7) 0.0016(5) 0.0009(5) -0.0010(6)
N9 0.0150(6) 0.0178(7) 0.0175(7) -0.0032(5) 0.0011(5) 0.0002(6)
N10 0.0178(7) 0.0141(7) 0.0253(8) -0.0013(6) 0.0019(6) 0.0002(6)
O1 0.0257(7) 0.0188(6) 0.0317(8) 0.0034(5) -0.0079(6) -0.0012(5)
O2 0.0308(7) 0.0174(6) 0.0298(8) 0.0005(5) -0.0080(6) 0.0020(5)
O3 0.0188(6) 0.0315(7) 0.0211(7) -0.0031(5) -0.0031(5) 0.0011(5)
O4 0.0235(6) 0.0160(6) 0.0257(7) 0.0015(5) 0.0085(5) 0.0002(5)
O5 0.0177(6) 0.0159(6) 0.0244(7) 0.0007(5) 0.0001(5) 0.0001(5)
O6 0.0169(6) 0.0289(7) 0.0208(7) -0.0024(5) 0.0045(5) 0.0001(5)

loop_
_atom_type_symbol
_atom_type_description
_atom_type_scat_dispersion_real
_atom_type_scat_dispersion_imag
_atom_type_scat_source
C C 0.0033 0.0016 'International Tables Vol C Tables 4.2.6.8 and 6.1.1.4'
H H 0.0000 0.0000 'International Tables Vol C Tables 4.2.6.8 and 6.1.1.4'
N N 0.0061 0.0033 'International Tables Vol C Tables 4.2.6.8 and 6.1.1.4'
O O 0.0106 0.0060 'International Tables Vol C Tables 4.2.6.8 and 6.1.1.4'

loop_
_geom_angle_atom_site_label_1
_geom_angle_atom_site_label_2
_geom_angle_atom_site_label_3
_geom_angle_site_symmetry_1
_geom_angle_site_symmetry_3
_geom_angle
_geom_angle_publ_flag
C6 C1 N1 . . 116.30(15) ?
C6 C1 C2 . . 119.12(16) ?
N1 C1 C2 . . 124.58(15) ?
O1 C2 C3 . . 119.02(16) ?
O1 C2 C1 . . 121.50(15) ?
C3 C2 C1 . . 119.48(16) ?
C4 C3 C2 . . 120.42(17) ?
C3 C4 C5 . . 120.45(17) ?
C4 C5 C6 . . 119.97(17) ?
C5 C6 C1 . . 120.53(17) ?
N2 C7 C12 . . 125.87(15) ?
N2 C7 C8 . . 113.15(14) ?
C12 C7 C8 . . 120.98(15) ?
O2 C8 N3 . . 120.53(15) ?
O2 C8 C7 . . 124.33(16) ?
N3 C8 C7 . . 115.14(14) ?
O3 C10 N3 . . 121.68(16) ?
O3 C10 N4 . . 121.49(16) ?
N3 C10 N4 . . 116.81(14) ?
N5 C12 N4 . . 119.20(15) ?
N5 C12 C7 . . 121.85(15) ?
N4 C12 C7 . . 118.95(15) ?
C18 C13 N6 . . 115.74(14) ?
C18 C13 C14 . . 118.96(15) ?
N6 C13 C14 . . 125.28(15) ?
O4 C14 C15 . . 117.99(15) ?
O4 C14 C13 . . 122.78(15) ?
C15 C14 C13 . . 119.22(15) ?
C16 C15 C14 . . 120.74(16) ?
C15 C16 C17 . . 120.46(16) ?
C18 C17 C16 . . 119.60(16) ?
C17 C18 C13 . . 120.98(16) ?
N7 C19 C24 . . 126.34(15) ?
N7 C19 C20 . . 113.57(14) ?
C24 C19 C20 . . 120.09(15) ?
O5 C20 N8 . . 120.09(15) ?
O5 C20 C19 . . 123.66(15) ?
N8 C20 C19 . . 116.25(14) ?
O6 C22 N8 . . 121.76(16) ?
O6 C22 N9 . . 121.69(16) ?
N8 C22 N9 . . 116.54(14) ?
N10 C24 N9 . . 119.63(15) ?
N10 C24 C19 . . 121.29(15) ?
N9 C24 C19 . . 119.08(15) ?
N2 N1 C1 . . 113.27(14) ?
N1 N2 C7 . . 121.14(14) ?
C10 N3 C8 . . 125.06(14) ?
C10 N3 C9 . . 115.26(14) ?
C8 N3 C9 . . 119.49(14) ?
C12 N4 C10 . . 122.95(14) ?
C12 N4 C11 . . 119.93(14) ?
C10 N4 C11 . . 117.10(14) ?
N7 N6 C13 . . 113.36(13) ?
N6 N7 C19 . . 120.53(14) ?
C22 N8 C20 . . 124.59(14) ?
C22 N8 C21 . . 116.05(14) ?
C20 N8 C21 . . 119.01(14) ?
C24 N9 C22 . . 122.99(14) ?
C24 N9 C23 . . 120.16(14) ?
C22 N9 C23 . . 116.84(14) ?

loop_
_geom_bond_atom_site_label_1
_geom_bond_atom_site_label_2
_geom_bond_site_symmetry_2
_geom_bond_distance
_geom_bond_publ_flag
C1 C6 . 1.396(2) ?
C1 N1 . 1.410(2) ?
C1 C2 . 1.415(2) ?
C2 O1 . 1.349(2) ?
C2 C3 . 1.392(2) ?
C3 C4 . 1.383(3) ?
C4 C5 . 1.385(3) ?
C5 C6 . 1.388(3) ?
C7 N2 . 1.365(2) ?
C7 C12 . 1.401(2) ?
C7 C8 . 1.446(2) ?
C8 O2 . 1.228(2) ?
C8 N3 . 1.396(2) ?
C9 N3 . 1.467(2) ?
C10 O3 . 1.212(2) ?
C10 N3 . 1.377(2) ?
C10 N4 . 1.393(2) ?
C11 N4 . 1.467(2) ?
C12 N5 . 1.325(2) ?
C12 N4 . 1.369(2) ?
C13 C18 . 1.403(2) ?
C13 N6 . 1.412(2) ?
C13 C14 . 1.413(2) ?
C14 O4 . 1.356(2) ?
C14 C15 . 1.395(2) ?
C15 C16 . 1.380(2) ?
C16 C17 . 1.392(3) ?
C17 C18 . 1.381(2) ?
C19 N7 . 1.366(2) ?
C19 C24 . 1.410(2) ?
C19 C20 . 1.433(2) ?
C20 O5 . 1.234(2) ?
C20 N8 . 1.390(2) ?
C21 N8 . 1.465(2) ?
C22 O6 . 1.212(2) ?
C22 N8 . 1.379(2) ?
C22 N9 . 1.395(2) ?
C23 N9 . 1.468(2) ?
C24 N10 . 1.323(2) ?
C24 N9 . 1.370(2) ?
N1 N2 . 1.2920(19) ?
N6 N7 . 1.2852(19) ?
